data_2311580
loop_
_publ_author_name
'Sanjeeva Murthy, T. N.'
'Naveen, S.'
'Chidan Kumar, C. S.'
'Veeraiah, M. K.'
'Quah, Ching Kheng'
'Siddaraju, B. P.'
'Warad, Ismail'

_publ_section_title
;
 Crystal structure and Hirshfeld surface analysis of
 (<i>E</i>)-3-(2-chloro-4-fluoro-phen-yl)-1-(2,5-di-chloro-thio-phen-3-yl)prop-2-en-1-one.
;
_journal_coeditor_code XU5930
_journal_issue 'Pt 8'
_journal_name_full 'Acta crystallographica. Section E, Crystallographic communications'
_journal_page_first 1134
_journal_page_last 1137
_journal_paper_doi 10.1107/S2056989018010216
_journal_volume 74
_journal_year 2018
_chemical_formula_iupac 'C13 H6 Cl3 F O S'
_chemical_formula_moiety 'C13 H6 Cl3 F O S'
_chemical_formula_sum 'C13 H6 Cl3 F O S'
_chemical_formula_weight 335.60
_chemical_name_systematic (<i>E</i>)-3-(2-Chloro-4-fluorophenyl)-1-(2,5-dichlorothiophen-3-yl)prop-2-en-1-one
_space_group_IT_number 14
_space_group_name_Hall '-P 2ybc'
_space_group_name_H-M_alt 'P 1 21/c 1'
_symmetry_cell_setting monoclinic
_symmetry_space_group_name_Hall '-P 2ybc'
_symmetry_space_group_name_H-M 'P 1 21/c 1'
_atom_sites_solution_hydrogens geom
_atom_sites_solution_primary direct
_atom_sites_solution_secondary difmap
_cell_angle_alpha 90
_cell_angle_beta 93.363(4)
_cell_angle_gamma 90
_cell_formula_units_Z 4
_cell_length_a 3.9564(8)
_cell_length_b 13.367(2)
_cell_length_c 25.173(5)
_cell_measurement_reflns_used 2430
_cell_measurement_temperature 294
_cell_measurement_theta_max 30.16
_cell_measurement_theta_min 1.62
_cell_volume 1329.0(4)
_computing_cell_refinement
;
SAINT (Bruker, 2012)
;
_computing_data_collection
;
APEX2 (Bruker, 2012)
;
_computing_data_reduction
;
SAINT (Bruker, 2012)
;
_computing_molecular_graphics
;
SHELXL2013 (Sheldrick, 2015) and
Mercury (Macrae <i>et al.</i>, 2006)
;
_computing_publication_material
;
SHELXL2013 (Sheldrick, 2015) and
PLATON (Spek, 2009)
;
_computing_structure_refinement
;
SHELXL2013 (Sheldrick, 2015)
;
_computing_structure_solution
;
SHELXS97 (Sheldrick, 2008)
;
_diffrn_ambient_temperature 294
_diffrn_detector_area_resol_mean 18.4
_diffrn_measured_fraction_theta_full 0.989
_diffrn_measured_fraction_theta_max 0.989
_diffrn_measurement_device_type
;
Bruker APEXII DUO CCD area-detector
;
_diffrn_measurement_method '\f and \w scans'
_diffrn_radiation_monochromator graphite
_diffrn_radiation_source 'Rotating Anode'
_diffrn_radiation_type MoK\a
_diffrn_radiation_wavelength 0.71073
_diffrn_reflns_av_R_equivalents 0.0000
_diffrn_reflns_av_sigmaI/netI 0.0457
_diffrn_reflns_limit_h_max 5
_diffrn_reflns_limit_h_min -5
_diffrn_reflns_limit_k_max 18
_diffrn_reflns_limit_k_min -18
_diffrn_reflns_limit_l_max 35
_diffrn_reflns_limit_l_min -2
_diffrn_reflns_number 3901
_diffrn_reflns_reduction_process
;
;
_diffrn_reflns_theta_full 30.16
_diffrn_reflns_theta_max 30.16
_diffrn_reflns_theta_min 1.62
_exptl_absorpt_coefficient_mu 0.844
_exptl_absorpt_correction_T_max 0.894
_exptl_absorpt_correction_T_min 0.708
_exptl_absorpt_correction_type multi-scan
_exptl_absorpt_process_details
;
(SADABS; Bruker, 2012)
;
_exptl_crystal_colour green
_exptl_crystal_density_diffrn 1.677
_exptl_crystal_density_method 'not measured'
_exptl_crystal_description rectangle
_exptl_crystal_F_000 672
_exptl_crystal_size_max 0.440
_exptl_crystal_size_mid 0.190
_exptl_crystal_size_min 0.140
_refine_diff_density_max 0.458
_refine_diff_density_min -0.480
_refine_ls_extinction_method none
_refine_ls_goodness_of_fit_ref 1.036
_refine_ls_hydrogen_treatment constr
_refine_ls_matrix_type full
_refine_ls_number_parameters 173
_refine_ls_number_reflns 3901
_refine_ls_number_restraints 0
_refine_ls_restrained_S_all 1.036
_refine_ls_R_factor_all 0.1109
_refine_ls_R_factor_gt 0.0756
_refine_ls_shift/su_max 0.000
_refine_ls_shift/su_mean 0.000
_refine_ls_structure_factor_coef Fsqd
_refine_ls_weighting_details 'calc w=1/[\s^2^(Fo^2^)+(0.0673P)^2^+2.8657P] where P=(Fo^2^+2Fc^2^)/3'
_refine_ls_weighting_scheme calc
_refine_ls_wR_factor_gt 0.1984
_refine_ls_wR_factor_ref 0.2176
_reflns_number_gt 2430
_reflns_number_total 3901
_reflns_threshold_expression I>2\s(I)
_cod_data_source_file xu5930sup1.cif
_cod_data_source_block I
_cod_original_sg_symbol_H-M 'P 21/c'
_cod_database_code 2311580

loop_
_symmetry_equiv_pos_site_id
_symmetry_equiv_pos_as_xyz
1 x,y,z
2 -x,1/2+y,1/2-z
3 -x,-y,-z
4 x,1/2-y,1/2+z

loop_
_atom_site_aniso_label
_atom_site_aniso_U_11
_atom_site_aniso_U_22
_atom_site_aniso_U_33
_atom_site_aniso_U_12
_atom_site_aniso_U_13
_atom_site_aniso_U_23
Cl1 0.0855(10) 0.0491(6) 0.0602(7) -0.0030(6) 0.0169(6) -0.0015(5)
Cl2 0.1049(13) 0.1212(13) 0.0442(6) -0.0094(11) 0.0269(7) -0.0147(7)
Cl3 0.1298(15) 0.0642(8) 0.0694(8) -0.0049(9) 0.0430(9) 0.0128(6)
S1 0.0607(8) 0.0698(8) 0.0448(6) -0.0031(6) 0.0114(5) 0.0138(5)
F1 0.098(3) 0.096(3) 0.076(2) 0.013(2) 0.030(2) -0.0231(18)
O1 0.141(4) 0.0503(19) 0.060(2) -0.011(2) 0.037(2) -0.0004(16)
C1 0.043(2) 0.054(2) 0.0392(18) 0.0025(19) 0.0072(16) 0.0064(16)
C2 0.059(3) 0.078(3) 0.0365(19) -0.005(3) 0.0095(19) -0.004(2)
C3 0.056(3) 0.060(3) 0.040(2) -0.003(2) 0.0078(19) -0.0031(18)
C4 0.045(2) 0.051(2) 0.0357(18) -0.0023(19) 0.0060(16) 0.0001(16)
C5 0.066(3) 0.048(2) 0.0378(19) -0.004(2) 0.0118(19) 0.0039(17)
C6 0.067(3) 0.051(2) 0.042(2) 0.000(2) 0.017(2) 0.0039(18)
C7 0.076(3) 0.052(2) 0.039(2) 0.000(2) 0.013(2) 0.0023(17)
C8 0.041(2) 0.056(2) 0.0367(18) 0.0005(19) 0.0016(16) 0.0010(16)
C9 0.050(3) 0.061(3) 0.041(2) 0.000(2) 0.0061(18) 0.0071(18)
C10 0.050(3) 0.081(3) 0.040(2) 0.002(3) 0.0093(19) 0.001(2)
C11 0.052(3) 0.081(4) 0.054(3) 0.009(3) 0.010(2) -0.015(2)
C12 0.061(3) 0.059(3) 0.071(3) 0.010(3) 0.013(3) -0.006(2)
C13 0.057(3) 0.057(3) 0.047(2) 0.006(2) 0.008(2) 0.0071(19)

loop_
_atom_site_type_symbol
_atom_site_label
_atom_site_fract_x
_atom_site_fract_y
_atom_site_fract_z
_atom_site_U_iso_or_equiv
_atom_site_thermal_displace_type
_atom_site_calc_flag
_atom_site_refinement_flags
_atom_site_occupancy
Cl Cl1 0.3576(4) 0.89705(9) 0.29850(5) 0.0644(5) Uani d . 1.000
Cl Cl2 0.2067(5) 1.14124(14) 0.48102(5) 0.0892(6) Uani d . 1.000
Cl Cl3 1.1255(5) 1.22982(11) 0.10663(6) 0.0863(6) Uani d . 1.000
S S1 0.2273(3) 0.97600(10) 0.40296(5) 0.0581(4) Uani d . 1.000
F F1 1.3011(10) 0.8888(3) 0.03284(14) 0.0890(16) Uani d . 1.000
O O1 0.6247(13) 1.2332(3) 0.28547(15) 0.0826(16) Uani d . 1.000
C C1 0.3669(11) 0.9974(3) 0.34077(16) 0.0452(11) Uani d . 1.000
C C2 0.2951(13) 1.0983(4) 0.41922(17) 0.0576(15) Uani d . 1.000
C C3 0.4177(12) 1.1522(4) 0.37994(16) 0.0518(16) Uani d . 1.000
C C4 0.4643(11) 1.0936(3) 0.33320(15) 0.0438(11) Uani d . 1.000
C C5 0.6036(13) 1.1423(3) 0.28592(16) 0.0503(14) Uani d . 1.000
C C6 0.7148(13) 1.0813(3) 0.24247(17) 0.0528(14) Uani d . 1.000
C C7 0.8427(14) 1.1157(4) 0.19955(16) 0.0553(14) Uani d . 1.000
C C8 0.9626(11) 1.0570(3) 0.15588(15) 0.0446(11) Uani d . 1.000
C C9 1.0932(12) 1.1014(4) 0.11131(17) 0.0505(16) Uani d . 1.000
C C10 1.2095(12) 1.0457(4) 0.06983(17) 0.0567(16) Uani d . 1.000
C C11 1.1865(13) 0.9448(4) 0.0731(2) 0.0621(19) Uani d . 1.000
C C12 1.0579(14) 0.8963(4) 0.1151(2) 0.0633(17) Uani d . 1.000
C C13 0.9467(13) 0.9528(4) 0.15625(18) 0.0535(16) Uani d . 1.000
H H3A 0.46730 1.22000 0.38260 0.0620 Uiso c R 1.000
H H6A 0.69310 1.01230 0.24550 0.0630 Uiso c R 1.000
H H7A 0.85890 1.18480 0.19660 0.0660 Uiso c R 1.000
H H10A 1.30020 1.07640 0.04070 0.0680 Uiso c R 1.000
H H12A 1.04550 0.82680 0.11580 0.0760 Uiso c R 1.000
H H13A 0.85860 0.92070 0.18510 0.0640 Uiso c R 1.000

loop_
_atom_type_symbol
_atom_type_description
_atom_type_scat_dispersion_real
_atom_type_scat_dispersion_imag
_atom_type_scat_source
C C 0.0033 0.0016 ' International Tables Vol C Tables 4.2.6.8 and 6.1.1.4'
H H 0.0000 0.0000 ' International Tables Vol C Tables 4.2.6.8 and 6.1.1.4'
Cl Cl 0.1484 0.1585 ' International Tables Vol C Tables 4.2.6.8 and 6.1.1.4'
F F 0.0171 0.0103 ' International Tables Vol C Tables 4.2.6.8 and 6.1.1.4'
O O 0.0106 0.0060 ' International Tables Vol C Tables 4.2.6.8 and 6.1.1.4'
S S 0.1246 0.1234 ' International Tables Vol C Tables 4.2.6.8 and 6.1.1.4'

loop_
_geom_angle_atom_site_label_1
_geom_angle_atom_site_label_2
_geom_angle_atom_site_label_3
_geom_angle
_geom_angle_publ_flag
C1 S1 C2 90.3(2) .
Cl1 C1 S1 116.2(2) .
Cl1 C1 C4 130.6(3) .
S1 C1 C4 113.3(3) .
Cl2 C2 S1 120.2(3) .
Cl2 C2 C3 126.4(4) .
S1 C2 C3 113.5(4) .
C2 C3 C4 112.5(5) no
C1 C4 C3 110.5(4) no
C1 C4 C5 130.3(4) no
C3 C4 C5 119.2(4) no
O1 C5 C4 118.2(4) .
O1 C5 C6 121.9(4) .
C4 C5 C6 119.9(4) no
C5 C6 C7 125.1(4) no
C6 C7 C8 126.6(5) no
C7 C8 C9 122.1(4) no
C7 C8 C13 121.2(4) no
C9 C8 C13 116.7(4) no
Cl3 C9 C8 120.7(4) .
Cl3 C9 C10 117.0(4) .
C8 C9 C10 122.2(5) no
C9 C10 C11 117.6(4) no
F1 C11 C10 118.5(4) .
F1 C11 C12 118.2(5) .
C10 C11 C12 123.4(5) no
C11 C12 C13 118.3(5) no
C8 C13 C12 121.8(4) no
C2 C3 H3A 124.00 no
C4 C3 H3A 124.00 no
C5 C6 H6A 117.00 no
C7 C6 H6A 117.00 no
C6 C7 H7A 117.00 no
C8 C7 H7A 117.00 no
C9 C10 H10A 121.00 no
C11 C10 H10A 121.00 no
C11 C12 H12A 121.00 no
C13 C12 H12A 121.00 no
C8 C13 H13A 119.00 no
C12 C13 H13A 119.00 no

loop_
_geom_bond_atom_site_label_1
_geom_bond_atom_site_label_2
_geom_bond_distance
_geom_bond_publ_flag
Cl1 C1 1.711(4) yes
Cl2 C2 1.713(5) yes
Cl3 C9 1.726(6) yes
S1 C1 1.714(4) yes
S1 C2 1.703(5) yes
F1 C11 1.359(6) yes
O1 C5 1.218(6) yes
C1 C4 1.359(6) no
C2 C3 1.337(7) no
C3 C4 1.434(6) no
C4 C5 1.490(6) no
C5 C6 1.453(6) no
C6 C7 1.303(6) no
C7 C8 1.453(6) no
C8 C9 1.395(6) no
C8 C13 1.394(7) no
C9 C10 1.383(7) no
C10 C11 1.355(8) no
C11 C12 1.364(7) no
C12 C13 1.375(7) no
C3 H3A 0.9300 no
C6 H6A 0.9300 no
C7 H7A 0.9300 no
C10 H10A 0.9300 no
C12 H12A 0.9300 no
C13 H13A 0.9300 no

loop_
_geom_hbond_atom_site_label_D
_geom_hbond_atom_site_label_H
_geom_hbond_atom_site_label_A
_geom_hbond_site_symmetry_A
_geom_hbond_distance_DH
_geom_hbond_distance_HA
_geom_hbond_distance_DA
_geom_hbond_angle_DHA
_geom_hbond_publ_flag
C6 H6A Cl1 . 0.93 2.47 3.207(5) 136 yes
C10 H10A F1 3_875 0.93 2.54 3.433(6) 160 yes

loop_
_geom_torsion_atom_site_label_1
_geom_torsion_atom_site_label_2
_geom_torsion_atom_site_label_3
_geom_torsion_atom_site_label_4
_geom_torsion
_geom_torsion_publ_flag
C2 S1 C1 Cl1 -178.6(3) no
C2 S1 C1 C4 0.7(4) no
C1 S1 C2 Cl2 179.7(3) no
C1 S1 C2 C3 -0.3(4) no
Cl1 C1 C4 C3 178.2(4) no
Cl1 C1 C4 C5 -1.8(8) no
S1 C1 C4 C3 -0.9(5) no
S1 C1 C4 C5 179.0(4) no
Cl2 C2 C3 C4 179.8(4) no
S1 C2 C3 C4 -0.2(6) no
C2 C3 C4 C1 0.7(6) no
C2 C3 C4 C5 -179.2(4) no
C1 C4 C5 O1 169.0(5) no
C1 C4 C5 C6 -12.0(8) no
C3 C4 C5 O1 -11.1(7) no
C3 C4 C5 C6 167.9(4) no
O1 C5 C6 C7 -0.5(8) no
C4 C5 C6 C7 -179.4(5) no
C5 C6 C7 C8 178.7(5) no
C6 C7 C8 C9 179.5(5) no
C6 C7 C8 C13 0.6(8) no
C7 C8 C9 Cl3 1.2(6) no
C7 C8 C9 C10 179.6(5) no
C13 C8 C9 Cl3 -179.9(4) no
C13 C8 C9 C10 -1.5(7) no
C7 C8 C13 C12 179.7(5) no
C9 C8 C13 C12 0.8(7) no
Cl3 C9 C10 C11 179.8(4) no
C8 C9 C10 C11 1.4(7) no
C9 C10 C11 F1 -179.7(4) no
C9 C10 C11 C12 -0.5(8) no
F1 C11 C12 C13 179.0(5) no
C10 C11 C12 C13 -0.2(8) no
C11 C12 C13 C8 0.0(8) no
